data_7052444
loop_
_publ_author_name
'Veith, Michael'
'Ehses, Markus'
'Huch, Volker'

_publ_section_title
;
 Synthesis, solid-state molecular structure and solution dynamics of
 new alkoxy stannylene-transition metal complexes
;
_journal_issue 1
_journal_name_full 'New Journal of Chemistry'
_journal_page_first 154
_journal_paper_doi 10.1039/b414662j
_journal_volume 29
_journal_year 2005
_chemical_formula_sum 'C26 H36 Cr O14 Sn2 W'
_chemical_formula_weight 1045.78
_chemical_name_systematic
;
?
;
_space_group_IT_number 11
_symmetry_cell_setting monoclinic
_symmetry_space_group_name_Hall '-P 2yb'
_symmetry_space_group_name_H-M 'P 1 21/m 1'
_atom_sites_solution_hydrogens geom
_atom_sites_solution_primary direct
_atom_sites_solution_secondary difmap
_audit_creation_method SHELXL-97
_cell_angle_alpha 90.00
_cell_angle_beta 94.97(3)
_cell_angle_gamma 90.00
_cell_formula_units_Z 2
_cell_length_a 12.550(3)
_cell_length_b 11.190(2)
_cell_length_c 13.390(3)
_cell_measurement_temperature 293(2)
_cell_volume 1873.3(7)
_computing_structure_refinement 'SHELXL-97 (Sheldrick, 1997)'
_computing_structure_solution 'SHELXS-97 (Sheldrick, 1990)'
_diffrn_ambient_temperature 293(2)
_diffrn_measured_fraction_theta_full 0.999
_diffrn_measured_fraction_theta_max 0.999
_diffrn_measurement_device_type 'Stoe STADI4'
_diffrn_radiation_monochromator graphite
_diffrn_radiation_source 'fine-focus sealed tube'
_diffrn_radiation_type MoK\a
_diffrn_radiation_wavelength 0.71073
_diffrn_reflns_av_R_equivalents 0.0000
_diffrn_reflns_av_sigmaI/netI 0.0206
_diffrn_reflns_limit_h_max 16
_diffrn_reflns_limit_h_min -16
_diffrn_reflns_limit_k_max 14
_diffrn_reflns_limit_k_min 0
_diffrn_reflns_limit_l_max 17
_diffrn_reflns_limit_l_min 0
_diffrn_reflns_number 4522
_diffrn_reflns_theta_full 27.51
_diffrn_reflns_theta_max 27.51
_diffrn_reflns_theta_min 1.53
_diffrn_standards_decay_% 2.8
_diffrn_standards_interval_time 60
_diffrn_standards_number 3
_exptl_absorpt_coefficient_mu 4.716
_exptl_absorpt_correction_T_max 0.9913
_exptl_absorpt_correction_T_min 0.4477
_exptl_absorpt_correction_type empirical
_exptl_crystal_density_diffrn 1.854
_exptl_crystal_density_method 'not measured'
_exptl_crystal_F_000 1004
_exptl_crystal_size_max 0.5
_exptl_crystal_size_mid 0.35
_exptl_crystal_size_min 0.14
_refine_diff_density_max 4.462
_refine_diff_density_min -3.064
_refine_diff_density_rms 0.238
_refine_ls_extinction_method none
_refine_ls_goodness_of_fit_ref 1.707
_refine_ls_hydrogen_treatment mixed
_refine_ls_matrix_type full
_refine_ls_number_parameters 226
_refine_ls_number_reflns 4522
_refine_ls_number_restraints 0
_refine_ls_restrained_S_all 1.707
_refine_ls_R_factor_all 0.0712
_refine_ls_R_factor_gt 0.0616
_refine_ls_shift/su_max 0.045
_refine_ls_shift/su_mean 0.004
_refine_ls_structure_factor_coef Fsqd
_refine_ls_weighting_details 'calc w=1/[\s^2^(Fo^2^)+(0.0900P)^2^+0.0000P] where P=(Fo^2^+2Fc^2^)/3'
_refine_ls_weighting_scheme calc
_refine_ls_wR_factor_gt 0.1904
_refine_ls_wR_factor_ref 0.1990
_reflns_number_gt 3898
_reflns_number_total 4522
_reflns_threshold_expression >2sigma(I)
_cod_data_source_file b414662j.txt
_cod_data_source_block comp_3a
_cod_depositor_comments
;
The following automatic conversions were performed:
'_symmetry_cell_setting' value 'Monoclinic' changed to 'monoclinic'
according to '/home/saulius/struct/CIF-dictionaries/cif_core.dic'
dictionary named 'cif_core.dic' version 2.4.1 from 2010-06-29.

Automatic conversion script
Id: cif_fix_enum 1527 2010-12-29 10:47:43Z saulius 
;
_cod_original_sg_symbol_H-M P2(1)/m
_cod_database_code 7052444

loop_
_symmetry_equiv_pos_as_xyz
'x, y, z'
'-x, y+1/2, -z'
'-x, -y, -z'
'x, -y-1/2, z'

loop_
_atom_site_label
_atom_site_type_symbol
_atom_site_fract_x
_atom_site_fract_y
_atom_site_fract_z
_atom_site_U_iso_or_equiv
_atom_site_adp_type
_atom_site_occupancy
_atom_site_symmetry_multiplicity
_atom_site_calc_flag
_atom_site_refinement_flags
_atom_site_disorder_assembly
_atom_site_disorder_group
Cr1 Cr 0.12523(10) 0.2500 0.50292(9) 0.0192(3) Uani 1 2 d S . .
W1 W 0.31154(4) 0.2500 1.07682(4) 0.0575(2) Uani 1 2 d S . .
Sn1 Sn 0.21404(5) 0.2500 0.88562(5) 0.0343(2) Uani 1 2 d S . .
Sn2 Sn 0.27885(5) 0.2500 0.64772(5) 0.0324(2) Uani 1 2 d S . .
O1 O 0.2600(4) 0.1368(5) 0.7714(4) 0.0368(11) Uani 1 1 d . . .
O2 O 0.0658(6) 0.2500 0.8210(7) 0.052(2) Uani 1 2 d S . .
O3 O 0.4321(6) 0.2500 0.6722(6) 0.051(2) Uani 1 2 d S . .
O4 O 0.2330(7) 0.0635(10) 0.3801(8) 0.096(3) Uani 1 1 d . . .
O5 O 0.0115(7) 0.0592(7) 0.6146(6) 0.074(2) Uani 1 1 d . . .
O6 O -0.0643(9) 0.2500 0.3498(10) 0.086(4) Uani 1 2 d S . .
O7 O 0.5337(8) 0.2500 0.9814(10) 0.076(3) Uani 1 2 d S . .
O8 O 0.4332(12) 0.2500 1.2846(9) 0.110(6) Uani 1 2 d S . .
O9 O 0.0937(11) 0.2500 1.1803(11) 0.138(9) Uani 1 2 d S . .
O10 O 0.3103(9) -0.0337(11) 1.0937(10) 0.111(4) Uani 1 1 d . . .
C1 C 0.2853(8) 0.0092(8) 0.7805(7) 0.050(2) Uani 1 1 d . . .
C2 C 0.1991(10) -0.0501(10) 0.8345(9) 0.073(3) Uani 1 1 d . . .
H2A H 0.1984 -0.0165 0.9004 0.110 Uiso 1 1 calc R . .
H2B H 0.2131 -0.1343 0.8397 0.110 Uiso 1 1 calc R . .
H2C H 0.1309 -0.0373 0.7977 0.110 Uiso 1 1 calc R . .
C3 C 0.2871(10) -0.0419(9) 0.6714(8) 0.063(3) Uani 1 1 d . . .
H3A H 0.3415 -0.0019 0.6378 0.094 Uiso 1 1 calc R . .
H3B H 0.2188 -0.0292 0.6350 0.094 Uiso 1 1 calc R . .
H3C H 0.3023 -0.1260 0.6747 0.094 Uiso 1 1 calc R . .
C4 C 0.3993(10) 0.0013(12) 0.8338(10) 0.082(4) Uani 1 1 d . . .
H4A H 0.4484 0.0428 0.7949 0.123 Uiso 1 1 calc R . .
H4B H 0.4202 -0.0810 0.8407 0.123 Uiso 1 1 calc R . .
H4C H 0.4002 0.0373 0.8990 0.123 Uiso 1 1 calc R . .
C5 C -0.0294(9) 0.2500 0.8688(10) 0.052(3) Uani 1 2 d S . .
C6 C -0.1184(12) 0.2500 0.7875(15) 0.107(9) Uani 1 2 d S . .
H6A H -0.1200 0.3213 0.7501 0.160 Uiso 1 1 d . . .
H6B H -0.1882 0.2500 0.8230 0.160 Uiso 1 2 d S . .
C7 C -0.0365(10) 0.1377(16) 0.9296(14) 0.113(6) Uani 1 1 d . . .
H7A H -0.0302 0.0694 0.8872 0.169 Uiso 1 1 calc R . .
H7B H -0.1041 0.1354 0.9581 0.169 Uiso 1 1 calc R . .
H7C H 0.0204 0.1368 0.9825 0.169 Uiso 1 1 calc R . .
C8 C 0.5190(10) 0.2500 0.6103(10) 0.053(3) Uani 1 2 d S . .
C9 C 0.6147(18) 0.2500 0.668(4) 0.28(4) Uani 1 2 d S . .
H9A H 0.6352 0.3176 0.7091 0.420 Uiso 1 1 d . . .
H9B H 0.6832 0.2500 0.6220 0.420 Uiso 1 2 d S . .
C10 C 0.532(3) 0.147(2) 0.572(3) 0.37(4) Uani 1 1 d . . .
H10A H 0.5336 0.0876 0.6237 0.552 Uiso 1 1 calc R . .
H10B H 0.5983 0.1459 0.5413 0.552 Uiso 1 1 calc R . .
H10C H 0.4740 0.1310 0.5224 0.552 Uiso 1 1 calc R . .
C11 C 0.1959(8) 0.1286(12) 0.4291(7) 0.062(3) Uani 1 1 d . . .
C12 C 0.0562(7) 0.1278(9) 0.5750(7) 0.053(2) Uani 1 1 d . . .
C13 C 0.0082(11) 0.2500 0.4060(11) 0.057(3) Uani 1 2 d S . .
C14 C 0.4531(11) 0.2500 1.0126(11) 0.058(3) Uani 1 2 d S . .
C15 C 0.3929(12) 0.2500 1.2131(14) 0.080(5) Uani 1 2 d S . .
C16 C 0.1695(19) 0.2500 1.1425(14) 0.107(8) Uani 1 2 d S . .
C17 C 0.3113(9) 0.0691(15) 1.0851(9) 0.077(4) Uani 1 1 d . . .

loop_
_atom_site_aniso_label
_atom_site_aniso_U_11
_atom_site_aniso_U_22
_atom_site_aniso_U_33
_atom_site_aniso_U_23
_atom_site_aniso_U_13
_atom_site_aniso_U_12
Cr1 0.0212(6) 0.0220(6) 0.0131(6) 0.000 -0.0055(5) 0.000
W1 0.0501(3) 0.0876(5) 0.0338(3) 0.000 -0.0015(2) 0.000
Sn1 0.0322(3) 0.0425(4) 0.0277(4) 0.000 0.0011(3) 0.000
Sn2 0.0340(3) 0.0348(4) 0.0277(4) 0.000 -0.0006(3) 0.000
O1 0.045(3) 0.031(3) 0.034(3) 0.002(2) 0.005(2) 0.006(2)
O2 0.031(4) 0.080(7) 0.045(5) 0.000 0.002(3) 0.000
O3 0.033(4) 0.086(7) 0.033(4) 0.000 0.001(3) 0.000
O4 0.098(6) 0.099(7) 0.093(7) -0.035(6) 0.023(5) 0.024(5)
O5 0.088(5) 0.063(5) 0.072(5) 0.003(4) 0.013(4) -0.027(4)
O6 0.054(6) 0.125(11) 0.073(8) 0.000 -0.029(6) 0.000
O7 0.046(5) 0.087(8) 0.097(9) 0.000 0.016(5) 0.000
O8 0.105(10) 0.193(18) 0.029(6) 0.000 -0.011(6) 0.000
O9 0.057(7) 0.30(3) 0.060(8) 0.000 0.021(6) 0.000
O10 0.120(9) 0.093(8) 0.115(9) 0.052(7) -0.019(7) -0.018(6)
C1 0.064(5) 0.034(4) 0.051(5) 0.006(4) 0.003(4) 0.007(4)
C2 0.108(9) 0.042(5) 0.073(7) 0.015(5) 0.025(6) -0.019(5)
C3 0.104(8) 0.038(5) 0.047(5) -0.007(4) 0.010(5) 0.007(5)
C4 0.087(8) 0.076(8) 0.078(8) 0.004(6) -0.013(6) 0.047(7)
C5 0.033(5) 0.082(10) 0.044(7) 0.000 0.011(5) 0.000
C6 0.038(7) 0.21(3) 0.068(12) 0.000 -0.001(7) 0.000
C7 0.063(7) 0.138(14) 0.139(14) 0.048(12) 0.018(8) -0.023(8)
C8 0.041(6) 0.077(9) 0.044(7) 0.000 0.009(5) 0.000
C9 0.041(11) 0.56(11) 0.24(5) 0.000 0.038(19) 0.000
C10 0.38(5) 0.15(3) 0.64(8) -0.15(4) 0.43(6) -0.07(3)
C11 0.055(5) 0.083(8) 0.046(5) -0.007(5) -0.005(4) -0.002(5)
C12 0.053(4) 0.059(6) 0.043(5) -0.004(4) -0.009(4) -0.005(4)
C13 0.055(7) 0.073(9) 0.043(7) 0.000 0.005(6) 0.000
C14 0.054(7) 0.069(9) 0.047(7) 0.000 -0.014(6) 0.000
C15 0.048(7) 0.129(16) 0.060(10) 0.000 -0.013(7) 0.000
C16 0.103(15) 0.17(3) 0.043(10) 0.000 0.003(10) 0.000
C17 0.062(6) 0.115(11) 0.052(6) 0.024(7) -0.012(5) -0.020(7)

loop_
_atom_type_symbol
_atom_type_description
_atom_type_scat_dispersion_real
_atom_type_scat_dispersion_imag
_atom_type_scat_source
C C 0.0033 0.0016 'International Tables Vol C Tables 4.2.6.8 and 6.1.1.4'
H H 0.0000 0.0000 'International Tables Vol C Tables 4.2.6.8 and 6.1.1.4'
O O 0.0106 0.0060 'International Tables Vol C Tables 4.2.6.8 and 6.1.1.4'
Sn Sn -0.6537 1.4246 'International Tables Vol C Tables 4.2.6.8 and 6.1.1.4'
W W -0.8490 6.8722 'International Tables Vol C Tables 4.2.6.8 and 6.1.1.4'
Cr Cr 0.3209 0.6236 'International Tables Vol C Tables 4.2.6.8 and 6.1.1.4'

loop_
_geom_angle_atom_site_label_1
_geom_angle_atom_site_label_2
_geom_angle_atom_site_label_3
_geom_angle
_geom_angle_site_symmetry_1
_geom_angle_site_symmetry_3
_geom_angle_publ_flag
C13 Cr1 C12 89.3(4) . . ?
C13 Cr1 C12 89.3(4) . 4_565 ?
C12 Cr1 C12 90.7(6) . 4_565 ?
C13 Cr1 C11 90.7(4) . . ?
C12 Cr1 C11 90.2(5) . . ?
C12 Cr1 C11 179.1(5) 4_565 . ?
C13 Cr1 C11 90.7(4) . 4_565 ?
C12 Cr1 C11 179.1(5) . 4_565 ?
C12 Cr1 C11 90.2(5) 4_565 4_565 ?
C11 Cr1 C11 88.9(7) . 4_565 ?
C13 Cr1 Sn2 176.0(4) . . ?
C12 Cr1 Sn2 87.9(3) . . ?
C12 Cr1 Sn2 87.9(3) 4_565 . ?
C11 Cr1 Sn2 92.2(3) . . ?
C11 Cr1 Sn2 92.2(3) 4_565 . ?
C15 W1 C17 87.3(3) . 4_565 ?
C15 W1 C17 87.3(3) . . ?
C17 W1 C17 173.7(7) 4_565 . ?
C15 W1 C14 89.4(6) . . ?
C17 W1 C14 91.6(4) 4_565 . ?
C17 W1 C14 91.6(4) . . ?
C15 W1 C16 90.2(7) . . ?
C17 W1 C16 88.3(4) 4_565 . ?
C17 W1 C16 88.3(4) . . ?
C14 W1 C16 179.6(6) . . ?
C15 W1 Sn1 176.1(5) . . ?
C17 W1 Sn1 92.8(3) 4_565 . ?
C17 W1 Sn1 92.8(3) . . ?
C14 W1 Sn1 86.6(4) . . ?
C16 W1 Sn1 93.8(5) . . ?
O2 Sn1 O1 89.3(3) . . ?
O2 Sn1 O1 89.3(3) . 4_565 ?
O1 Sn1 O1 74.0(3) . 4_565 ?
O2 Sn1 W1 137.2(3) . . ?
O1 Sn1 W1 123.41(14) . . ?
O1 Sn1 W1 123.41(14) 4_565 . ?
O3 Sn2 O1 92.5(2) . 4_565 ?
O3 Sn2 O1 92.5(2) . . ?
O1 Sn2 O1 73.6(3) 4_565 . ?
O3 Sn2 Cr1 142.1(3) . . ?
O1 Sn2 Cr1 117.11(15) 4_565 . ?
O1 Sn2 Cr1 117.11(15) . . ?
C1 O1 Sn1 126.7(5) . . ?
C1 O1 Sn2 127.6(5) . . ?
Sn1 O1 Sn2 105.3(2) . . ?
C5 O2 Sn1 127.2(8) . . ?
C8 O3 Sn2 134.8(8) . . ?
O1 C1 C2 108.1(8) . . ?
O1 C1 C4 106.2(8) . . ?
C2 C1 C4 115.3(10) . . ?
O1 C1 C3 107.4(7) . . ?
C2 C1 C3 110.8(9) . . ?
C4 C1 C3 108.7(9) . . ?
O2 C5 C6 106.3(11) . . ?
O2 C5 C7 109.9(8) . 4_565 ?
C6 C5 C7 108.7(9) . 4_565 ?
O2 C5 C7 109.9(8) . . ?
C6 C5 C7 108.7(9) . . ?
C7 C5 C7 113.3(18) 4_565 . ?
C10 C8 C10 129(4) . 4_565 ?
C10 C8 C9 95(3) . . ?
C10 C8 C9 95(3) 4_565 . ?
C10 C8 O3 111.4(13) . . ?
C10 C8 O3 111.4(13) 4_565 . ?
C9 C8 O3 110(2) . . ?
C8 C9 C10 40.5(14) . . ?
C8 C9 C10 40.5(14) . 4_565 ?
C10 C9 C10 72(3) . 4_565 ?
C8 C10 C9 44.3(17) . . ?
O4 C11 Cr1 174.4(11) . . ?
O5 C12 Cr1 176.4(9) . . ?
O6 C13 Cr1 178.0(14) . . ?
O7 C14 W1 176.9(12) . . ?
O8 C15 W1 178.5(17) . . ?
O9 C16 W1 178.3(18) . . ?
O10 C17 W1 177.3(13) . . ?

loop_
_geom_bond_atom_site_label_1
_geom_bond_atom_site_label_2
_geom_bond_distance
_geom_bond_site_symmetry_2
_geom_bond_publ_flag
Cr1 C13 1.874(14) . ?
Cr1 C12 1.923(11) . ?
Cr1 C12 1.923(11) 4_565 ?
Cr1 C11 1.940(12) . ?
Cr1 C11 1.940(12) 4_565 ?
Cr1 Sn2 2.6130(16) . ?
W1 C15 2.012(17) . ?
W1 C17 2.027(17) 4_565 ?
W1 C17 2.027(17) . ?
W1 C14 2.040(16) . ?
W1 C16 2.06(2) . ?
W1 Sn1 2.7402(12) . ?
Sn1 O2 1.983(8) . ?
Sn1 O1 2.105(5) . ?
Sn1 O1 2.105(5) 4_565 ?
Sn2 O3 1.924(8) . ?
Sn2 O1 2.115(5) 4_565 ?
Sn2 O1 2.115(5) . ?
O1 C1 1.465(10) . ?
O2 C5 1.404(14) . ?
O3 C8 1.425(15) . ?
O4 C11 1.109(14) . ?
O5 C12 1.112(12) . ?
O6 C13 1.129(17) . ?
O7 C14 1.127(18) . ?
O8 C15 1.044(19) . ?
O9 C16 1.12(3) . ?
O10 C17 1.156(18) . ?
C1 C2 1.506(14) . ?
C1 C4 1.546(15) . ?
C1 C3 1.571(14) . ?
C5 C6 1.49(2) . ?
C5 C7 1.504(17) 4_565 ?
C5 C7 1.504(17) . ?
C8 C10 1.27(2) . ?
C8 C10 1.27(2) 4_565 ?
C8 C9 1.37(4) . ?
C9 C10 1.96(5) . ?
C9 C10 1.96(5) 4_565 ?
